data_4335163
loop_
_publ_author_name
'Shyamal Das'
'Srikanta Karmakar'
'Debasish Saha'
'Sujoy Baitalik'

_publ_section_title
;
 A Combined Experimental and DFT/TD-DFT Investigation of Structural,
 Electronic, and Cation-Induced Switching of Photophysical Properties of
 Bimetallic Ru(II) and Os(II) Complexes Derived from
 Imidazole-4,5-Dicarboxylic Acid and 2,2'-Bipyridine
;
_journal_name_full 'Inorganic Chemistry'
_journal_page_first 6860
_journal_page_last 6879
_journal_paper_doi 10.1021/ic302566p
_journal_volume 52
_journal_year 2013
_chemical_formula_sum 'C45 H33 Cl N10 O8 Ru2'
_chemical_formula_weight 1079.40
_chemical_name_systematic
; 
 ? 
;
_space_group_IT_number 14
_symmetry_cell_setting monoclinic
_symmetry_space_group_name_Hall '-P 2ybc'
_symmetry_space_group_name_H-M 'P 1 21/c 1'
_atom_sites_solution_hydrogens geom
_atom_sites_solution_primary direct
_atom_sites_solution_secondary difmap
_audit_creation_method SHELXL-97
_cell_angle_alpha 90.00
_cell_angle_beta 104.579(2)
_cell_angle_gamma 90.00
_cell_formula_units_Z 8
_cell_length_a 26.0427(15)
_cell_length_b 13.4288(8)
_cell_length_c 28.7491(16)
_cell_measurement_reflns_used 9743
_cell_measurement_temperature 293(2)
_cell_measurement_theta_max 24.38
_cell_measurement_theta_min 2.20
_cell_volume 9730.5(10)
_computing_cell_refinement 'Bruker SMART'
_computing_data_collection 'Bruker SMART'
_computing_data_reduction 'Bruker SAINT'
_computing_molecular_graphics 'Bruker SHELXTL'
_computing_publication_material 'Bruker SHELXTL'
_computing_structure_refinement 'SHELXL-97 (Sheldrick, 2008)'
_computing_structure_solution 'SHELXS-97 (Sheldrick, 2008)'
_diffrn_ambient_temperature 293(2)
_diffrn_measured_fraction_theta_full 0.997
_diffrn_measured_fraction_theta_max 0.997
_diffrn_measurement_device_type 'CCD area detector'
_diffrn_measurement_method 'phi and omega scans'
_diffrn_radiation_monochromator graphite
_diffrn_radiation_source 'fine-focus sealed tube'
_diffrn_radiation_type MoK\a
_diffrn_radiation_wavelength 0.71073
_diffrn_reflns_av_R_equivalents 0.1148
_diffrn_reflns_av_sigmaI/netI 0.0805
_diffrn_reflns_limit_h_max 25
_diffrn_reflns_limit_h_min -30
_diffrn_reflns_limit_k_max 15
_diffrn_reflns_limit_k_min -15
_diffrn_reflns_limit_l_max 33
_diffrn_reflns_limit_l_min -33
_diffrn_reflns_number 105595
_diffrn_reflns_theta_full 24.44
_diffrn_reflns_theta_max 24.44
_diffrn_reflns_theta_min 0.81
_exptl_absorpt_coefficient_mu 0.736
_exptl_absorpt_correction_T_max 0.9139
_exptl_absorpt_correction_T_min 0.8721
_exptl_absorpt_correction_type multi-scan
_exptl_absorpt_process_details 'SADABS (Sheldrick, 1997)'
_exptl_crystal_colour red
_exptl_crystal_density_diffrn 1.474
_exptl_crystal_description prism
_exptl_crystal_F_000 4336
_exptl_crystal_size_max 0.48
_exptl_crystal_size_mid 0.38
_exptl_crystal_size_min 0.35
_platon_squeeze_details
;
;
_refine_diff_density_max 3.778
_refine_diff_density_min -1.829
_refine_diff_density_rms 0.177
_refine_ls_extinction_method none
_refine_ls_goodness_of_fit_ref 1.184
_refine_ls_hydrogen_treatment constr
_refine_ls_matrix_type full
_refine_ls_number_parameters 1169
_refine_ls_number_reflns 16033
_refine_ls_number_restraints 0
_refine_ls_restrained_S_all 1.184
_refine_ls_R_factor_all 0.1546
_refine_ls_R_factor_gt 0.1182
_refine_ls_shift/su_max 0.000
_refine_ls_shift/su_mean 0.000
_refine_ls_structure_factor_coef Fsqd
_refine_ls_weighting_details 'calc w=1/[\s^2^(Fo^2^)+(0.0400P)^2^+200.0000P] where P=(Fo^2^+2Fc^2^)/3'
_refine_ls_weighting_scheme calc
_refine_ls_wR_factor_gt 0.2287
_refine_ls_wR_factor_ref 0.2425
_reflns_number_gt 11380
_reflns_number_total 16033
_reflns_threshold_expression >2sigma(I)
_cod_data_source_file ic302566p_si_002_1.cif
_cod_data_source_block 1
_cod_original_sg_symbol_H-M 'P 1 21/c 1 '
_cod_database_code 4335163

loop_
_symmetry_equiv_pos_as_xyz
'x, y, z'
'-x, y+1/2, -z+1/2'
'-x, -y, -z'
'x, -y-1/2, z-1/2'

loop_
_atom_site_label
_atom_site_type_symbol
_atom_site_fract_x
_atom_site_fract_y
_atom_site_fract_z
_atom_site_U_iso_or_equiv
_atom_site_adp_type
_atom_site_occupancy
_atom_site_symmetry_multiplicity
_atom_site_calc_flag
_atom_site_refinement_flags
Ru4 Ru 0.58523(4) 0.12776(8) 0.10338(3) 0.0293(3) Uani 1 1 d .
Ru2 Ru 0.89100(4) 0.90035(9) 0.27609(3) 0.0325(3) Uani 1 1 d .
Ru3 Ru 0.62267(4) 0.09166(8) 0.32732(3) 0.0274(3) Uani 1 1 d .
Ru1 Ru 0.91022(5) 0.87541(11) 0.06400(4) 0.0497(4) Uani 1 1 d .
Cl1 Cl 0.77938(15) 0.5726(3) 0.15716(13) 0.0470(9) Uani 1 1 d .
Cl2 Cl 0.74873(15) 0.0913(3) 0.93620(14) 0.0507(9) Uani 1 1 d .
O6 O 0.6058(3) -0.1805(6) 0.2628(3) 0.0272(19) Uani 1 1 d .
O2 O 0.8799(4) 1.1750(8) 0.2119(3) 0.044(2) Uani 1 1 d .
O7 O 0.5936(3) -0.0276(6) 0.1060(2) 0.028(2) Uani 1 1 d .
O8 O 0.5924(3) -0.1653(6) 0.1505(3) 0.029(2) Uani 1 1 d .
O5 O 0.6319(3) -0.0618(6) 0.3176(2) 0.0259(19) Uani 1 1 d .
O9 O 0.8188(4) 0.6480(8) 0.1570(3) 0.056(3) Uani 1 1 d .
O3 O 0.9064(4) 1.0314(8) 0.0645(3) 0.051(3) Uani 1 1 d .
O1 O 0.8771(3) 1.0509(7) 0.2632(3) 0.036(2) Uani 1 1 d .
N7 N 0.9163(4) 0.7580(9) 0.2844(3) 0.034(3) Uani 1 1 d .
O4 O 0.8943(4) 1.1625(9) 0.1081(3) 0.050(3) Uani 1 1 d .
N15 N 0.5840(5) 0.2805(8) 0.1010(3) 0.036(3) Uani 1 1 d .
N5 N 0.8124(4) 0.8706(8) 0.2500(3) 0.028(2) Uani 1 1 d .
N14 N 0.7014(4) 0.1129(7) 0.3334(4) 0.036(3) Uani 1 1 d .
C51 C 0.5446(5) 0.2480(9) 0.3130(4) 0.032(3) Uani 1 1 d .
N11 N 0.5436(4) 0.0712(8) 0.3232(3) 0.029(2) Uani 1 1 d .
N19 N 0.6031(4) 0.0829(8) 0.2537(3) 0.027(2) Uani 1 1 d .
N20 N 0.5897(4) 0.0962(8) 0.1743(3) 0.033(3) Uani 1 1 d .
N12 N 0.5974(4) 0.2341(8) 0.3247(3) 0.030(3) Uani 1 1 d .
N16 N 0.6653(5) 0.1578(10) 0.1222(4) 0.050(3) Uani 1 1 d .
C44 C 0.9000(6) 1.0736(12) 0.1031(5) 0.043(4) Uani 1 1 d .
C79 C 0.4299(6) 0.0989(10) 0.0126(5) 0.041(4) Uani 1 1 d .
H79 H 0.4161 0.1007 -0.0205 0.050 Uiso 1 1 calc R
N4 N 0.9920(5) 0.8810(10) 0.0761(4) 0.050(3) Uani 1 1 d .
C11 C 0.8764(7) 0.8640(11) -0.0438(5) 0.055(4) Uani 1 1 d .
H11 H 0.8422 0.8666 -0.0395 0.066 Uiso 1 1 calc R
C6 C 0.8583(10) 0.689(2) 0.0543(5) 0.085(7) Uani 1 1 d .
N1 N 0.8325(6) 0.8561(13) 0.0527(4) 0.070(5) Uani 1 1 d .
N18 N 0.5739(4) 0.1381(8) 0.0306(3) 0.032(3) Uani 1 1 d .
C90 C 0.5962(5) 0.1447(10) 0.2168(4) 0.037(3) Uani 1 1 d .
H90 H 0.5959 0.2136 0.2197 0.044 Uiso 1 1 calc R
C34 C 0.9962(5) 0.6564(11) 0.3006(4) 0.034(3) Uani 1 1 d .
H34 H 1.0329 0.6502 0.3102 0.041 Uiso 1 1 calc R
C50 C 0.5133(5) 0.1553(9) 0.3131(4) 0.026(3) Uani 1 1 d .
N6 N 0.8668(5) 0.8982(8) 0.3383(3) 0.040(3) Uani 1 1 d .
C55 C 0.6285(5) 0.3177(9) 0.3271(4) 0.028(3) Uani 1 1 d .
H55 H 0.6652 0.3112 0.3363 0.033 Uiso 1 1 calc R
C33 C 0.9651(5) 0.5752(13) 0.2891(4) 0.047(4) Uani 1 1 d .
H33 H 0.9812 0.5131 0.2900 0.056 Uiso 1 1 calc R
C25 C 0.7841(5) 0.8574(10) 0.2854(4) 0.028(3) Uani 1 1 d .
O10 O 0.7943(5) 0.5054(11) 0.1937(5) 0.099(5) Uani 1 1 d .
C35 C 0.9721(5) 0.7500(12) 0.2977(4) 0.041(4) Uani 1 1 d .
C86 C 0.6129(4) -0.0931(9) 0.2727(4) 0.020(2) Uani 1 1 d .
C52 C 0.5197(6) 0.3414(11) 0.3014(4) 0.044(4) Uani 1 1 d .
H52 H 0.4830 0.3481 0.2929 0.053 Uiso 1 1 calc R
N17 N 0.5052(4) 0.1104(7) 0.0817(4) 0.035(3) Uani 1 1 d .
C46 C 0.5202(5) -0.0179(10) 0.3238(4) 0.029(3) Uani 1 1 d .
H46 H 0.5406 -0.0753 0.3311 0.035 Uiso 1 1 calc R
C49 C 0.4600(5) 0.1502(10) 0.3043(4) 0.036(3) Uani 1 1 d .
H49 H 0.4402 0.2085 0.2982 0.043 Uiso 1 1 calc R
C89 C 0.5924(5) -0.0751(10) 0.1456(4) 0.029(3) Uani 1 1 d .
C84 C 0.6022(6) 0.1707(11) -0.0421(5) 0.049(4) Uani 1 1 d .
H84 H 0.6292 0.1830 -0.0572 0.059 Uiso 1 1 calc R
N9 N 0.9031(4) 0.9130(8) 0.2089(3) 0.030(2) Uani 1 1 d .
N8 N 0.9691(4) 0.9269(8) 0.3040(4) 0.034(3) Uiso 1 1 d .
N10 N 0.9091(4) 0.9045(9) 0.1340(4) 0.037(3) Uani 1 1 d .
N2 N 0.9042(7) 0.7237(13) 0.0618(4) 0.063(4) Uani 1 1 d .
C48 C 0.4339(6) 0.0598(11) 0.3041(5) 0.045(4) Uani 1 1 d .
H48 H 0.3971 0.0562 0.2979 0.054 Uiso 1 1 calc R
N13 N 0.6525(5) 0.0909(8) 0.3992(4) 0.042(3) Uani 1 1 d .
C54 C 0.6069(6) 0.4087(11) 0.3166(4) 0.039(3) Uani 1 1 d .
H54 H 0.6293 0.4634 0.3184 0.047 Uiso 1 1 calc R
N3 N 0.9191(6) 0.8682(10) -0.0060(4) 0.055(4) Uani 1 1 d .
C82 C 0.5077(6) 0.1455(10) -0.0456(4) 0.044(4) Uani 1 1 d .
H82 H 0.4726 0.1405 -0.0633 0.053 Uiso 1 1 calc R
O14 O 0.7534(6) 0.1516(13) 0.8990(5) 0.118(6) Uani 1 1 d .
C24 C 0.7318(5) 0.8325(9) 0.2722(4) 0.034(3) Uani 1 1 d .
H24 H 0.7132 0.8236 0.2956 0.040 Uiso 1 1 calc R
C47 C 0.4651(6) -0.0238(11) 0.3136(4) 0.037(3) Uani 1 1 d .
H47 H 0.4490 -0.0858 0.3131 0.044 Uiso 1 1 calc R
C53 C 0.5536(6) 0.4231(10) 0.3036(4) 0.037(3) Uani 1 1 d .
H53 H 0.5397 0.4866 0.2962 0.045 Uiso 1 1 calc R
C41 C 0.8838(5) 1.0868(11) 0.2239(5) 0.034(3) Uani 1 1 d .
C13 C 0.9368(9) 0.8581(13) -0.0938(6) 0.069(5) Uani 1 1 d .
H13 H 0.9431 0.8555 -0.1241 0.082 Uiso 1 1 calc R
C67 C 0.5428(7) 0.4371(11) 0.0768(5) 0.050(4) Uani 1 1 d .
H67 H 0.5123 0.4736 0.0634 0.060 Uiso 1 1 calc R
C23 C 0.7059(5) 0.8200(11) 0.2237(4) 0.038(3) Uani 1 1 d .
H23 H 0.6701 0.8035 0.2148 0.045 Uiso 1 1 calc R
C57 C 0.6450(8) 0.0752(13) 0.4812(5) 0.063(5) Uani 1 1 d .
H57 H 0.6233 0.0662 0.5021 0.076 Uiso 1 1 calc R
C81 C 0.5228(5) 0.1336(9) 0.0049(4) 0.035(3) Uani 1 1 d .
C63 C 0.8120(7) 0.1360(15) 0.3511(10) 0.096(8) Uani 1 1 d .
H63 H 0.8486 0.1426 0.3570 0.116 Uiso 1 1 calc R
C1 C 0.7972(7) 0.9300(18) 0.0455(5) 0.076(7) Uani 1 1 d .
H1 H 0.8093 0.9938 0.0415 0.091 Uiso 1 1 calc R
C80 C 0.4847(5) 0.1124(9) 0.0316(4) 0.030(3) Uani 1 1 d .
O11 O 0.7733(8) 0.5103(11) 0.1126(5) 0.119(6) Uani 1 1 d .
C22 C 0.7339(5) 0.8325(10) 0.1886(5) 0.036(3) Uani 1 1 d .
H22 H 0.7179 0.8236 0.1561 0.044 Uiso 1 1 calc R
C32 C 0.9109(5) 0.5803(11) 0.2762(4) 0.036(3) Uani 1 1 d .
H32 H 0.8901 0.5233 0.2692 0.043 Uiso 1 1 calc R
C20 C 1.0276(6) 0.8787(14) 0.1187(5) 0.061(5) Uani 1 1 d .
H20 H 1.0156 0.8757 0.1465 0.073 Uiso 1 1 calc R
C37 C 1.0559(7) 0.8492(11) 0.3250(5) 0.053(4) Uani 1 1 d .
H37 H 1.0765 0.7919 0.3281 0.063 Uiso 1 1 calc R
C66 C 0.5394(6) 0.3346(9) 0.0840(5) 0.040(4) Uani 1 1 d .
H66 H 0.5065 0.3035 0.0770 0.048 Uiso 1 1 calc R
C76 C 0.4701(5) 0.0964(10) 0.1080(5) 0.039(3) Uani 1 1 d .
H76 H 0.4838 0.0938 0.1411 0.047 Uiso 1 1 calc R
C26 C 0.8140(5) 0.8714(10) 0.3328(4) 0.034(3) Uani 1 1 d .
C85 C 0.6129(6) 0.1567(9) 0.0070(4) 0.038(3) Uani 1 1 d .
H85 H 0.6479 0.1601 0.0250 0.046 Uiso 1 1 calc R
C38 C 1.0794(6) 0.9396(13) 0.3348(5) 0.048(4) Uani 1 1 d .
H38 H 1.1161 0.9450 0.3448 0.058 Uiso 1 1 calc R
C71 C 0.6765(7) 0.2597(12) 0.1235(6) 0.062(5) Uani 1 1 d .
C31 C 0.8882(6) 0.6735(11) 0.2740(4) 0.039(4) Uani 1 1 d .
H31 H 0.8514 0.6781 0.2647 0.047 Uiso 1 1 calc R
C43 C 0.9016(5) 1.0039(11) 0.1435(4) 0.035(3) Uani 1 1 d .
C42 C 0.8967(5) 1.0088(11) 0.1902(4) 0.035(3) Uani 1 1 d .
C18 C 1.1009(7) 0.8848(14) 0.0830(6) 0.071(5) Uani 1 1 d .
H18 H 1.1371 0.8876 0.0855 0.085 Uiso 1 1 calc R
C21 C 0.7860(5) 0.8587(10) 0.2046(4) 0.036(3) Uani 1 1 d .
H21 H 0.8046 0.8691 0.1814 0.044 Uiso 1 1 calc R
C36 C 0.9997(6) 0.8425(11) 0.3099(4) 0.041(4) Uani 1 1 d .
O15 O 0.7025(6) 0.0389(13) 0.9283(5) 0.126(7) Uani 1 1 d .
C87 C 0.6027(5) -0.0101(9) 0.2362(4) 0.029(3) Uani 1 1 d .
C65 C 0.7258(6) 0.1239(11) 0.2984(6) 0.050(4) Uani 1 1 d .
H65 H 0.7049 0.1249 0.2670 0.060 Uiso 1 1 calc R
C70 C 0.6314(6) 0.3258(10) 0.1109(4) 0.041(4) Uani 1 1 d .
O16 O 0.7556(9) 0.1432(13) 0.9791(7) 0.169(9) Uani 1 1 d .
C56 C 0.6246(7) 0.0746(11) 0.4325(5) 0.048(4) Uani 1 1 d .
H56 H 0.5885 0.0620 0.4212 0.058 Uiso 1 1 calc R
C77 C 0.4174(6) 0.0858(11) 0.0920(5) 0.046(4) Uani 1 1 d .
H77 H 0.3955 0.0803 0.1129 0.055 Uiso 1 1 calc R
C28 C 0.8262(7) 0.8845(12) 0.4183(5) 0.054(4) Uani 1 1 d .
H28 H 0.8134 0.8798 0.4457 0.065 Uiso 1 1 calc R
C12 C 0.8850(9) 0.8554(13) -0.0904(6) 0.072(6) Uani 1 1 d .
H12 H 0.8569 0.8484 -0.1175 0.087 Uiso 1 1 calc R
C61 C 0.7350(6) 0.1163(9) 0.3789(5) 0.042(4) Uani 1 1 d .
C40 C 0.9937(6) 1.0157(11) 0.3145(4) 0.043(4) Uani 1 1 d .
H40 H 0.9734 1.0734 0.3113 0.052 Uiso 1 1 calc R
C39 C 1.0480(6) 1.0228(15) 0.3299(5) 0.058(5) Uani 1 1 d .
H39 H 1.0637 1.0850 0.3370 0.070 Uiso 1 1 calc R
C72 C 0.7291(7) 0.2868(16) 0.1323(7) 0.093(7) Uani 1 1 d .
H72 H 0.7386 0.3537 0.1339 0.111 Uiso 1 1 calc R
O13 O 0.7913(6) 0.0279(19) 0.9469(6) 0.176(11) Uani 1 1 d .
C75 C 0.7035(5) 0.0881(13) 0.1300(6) 0.063(5) Uani 1 1 d .
H75 H 0.6941 0.0212 0.1280 0.076 Uiso 1 1 calc R
C45 C 0.9099(5) 0.8545(10) 0.1753(4) 0.035(3) Uani 1 1 d .
H45 H 0.9148 0.7860 0.1789 0.042 Uiso 1 1 calc R
C7 C 0.8449(9) 0.5839(17) 0.0475(6) 0.077(7) Uani 1 1 d .
H7 H 0.8100 0.5621 0.0415 0.093 Uiso 1 1 calc R
C16 C 1.0117(7) 0.8794(11) 0.0344(5) 0.050(4) Uani 1 1 d .
C78 C 0.3969(6) 0.0835(12) 0.0413(6) 0.057(5) Uani 1 1 d .
H78 H 0.3610 0.0714 0.0280 0.069 Uiso 1 1 calc R
C17 C 1.0641(6) 0.8846(12) 0.0376(6) 0.055(4) Uani 1 1 d .
H17 H 1.0762 0.8880 0.0098 0.066 Uiso 1 1 calc R
C88 C 0.5940(5) -0.0044(9) 0.1865(4) 0.025(3) Uani 1 1 d .
O12 O 0.7285(5) 0.6098(9) 0.1514(6) 0.095(5) Uani 1 1 d .
C10 C 0.9438(11) 0.6593(19) 0.0611(6) 0.093(8) Uani 1 1 d .
H10 H 0.9779 0.6832 0.0635 0.111 Uiso 1 1 calc R
C62 C 0.7877(7) 0.1282(12) 0.3866(7) 0.065(5) Uani 1 1 d .
H62 H 0.8081 0.1311 0.4181 0.077 Uiso 1 1 calc R
C73 C 0.7696(7) 0.2102(16) 0.1391(6) 0.078(6) Uani 1 1 d .
H73 H 0.8050 0.2270 0.1425 0.093 Uiso 1 1 calc R
C83 C 0.5498(7) 0.1656(11) -0.0676(5) 0.052(4) Uani 1 1 d .
H83 H 0.5416 0.1758 -0.1007 0.063 Uiso 1 1 calc R
C74 C 0.7545(7) 0.1127(13) 0.1405(7) 0.081(6) Uani 1 1 d .
H74 H 0.7803 0.0633 0.1489 0.097 Uiso 1 1 calc R
C4 C 0.7590(9) 0.744(2) 0.0478(8) 0.117(11) Uani 1 1 d .
H4 H 0.7455 0.6795 0.0458 0.141 Uiso 1 1 calc R
C64 C 0.7797(6) 0.1338(13) 0.3049(7) 0.065(5) Uani 1 1 d .
H64 H 0.7942 0.1390 0.2786 0.078 Uiso 1 1 calc R
C59 C 0.7294(9) 0.1047(13) 0.4673(7) 0.087(7) Uani 1 1 d .
H59 H 0.7656 0.1158 0.4790 0.104 Uiso 1 1 calc R
C2 C 0.7430(7) 0.918(2) 0.0434(7) 0.110(10) Uani 1 1 d .
H2 H 0.7201 0.9728 0.0398 0.133 Uiso 1 1 calc R
C5 C 0.8138(8) 0.7587(17) 0.0515(5) 0.075(7) Uani 1 1 d .
C29 C 0.8766(6) 0.9080(12) 0.4222(5) 0.050(4) Uiso 1 1 d .
H29 H 0.8982 0.9232 0.4524 0.061 Uiso 1 1 calc R
C27 C 0.7935(6) 0.8675(11) 0.3747(4) 0.042(4) Uani 1 1 d .
H27 H 0.7578 0.8534 0.3716 0.051 Uiso 1 1 calc R
C3 C 0.7255(9) 0.823(2) 0.0471(8) 0.120(11) Uani 1 1 d .
H3 H 0.6909 0.8116 0.0492 0.144 Uiso 1 1 calc R
C9 C 0.9343(12) 0.5619(18) 0.0568(7) 0.113(10) Uani 1 1 d .
H9 H 0.9629 0.5196 0.0584 0.135 Uiso 1 1 calc R
C30 C 0.8978(6) 0.9104(12) 0.3830(5) 0.050(4) Uani 1 1 d .
H30 H 0.9340 0.9205 0.3875 0.060 Uiso 1 1 calc R
C8 C 0.8850(11) 0.520(2) 0.0503(6) 0.104(10) Uani 1 1 d .
H8 H 0.8797 0.4514 0.0480 0.125 Uiso 1 1 calc R
C19 C 1.0823(7) 0.8808(14) 0.1229(6) 0.067(5) Uani 1 1 d .
H19 H 1.1059 0.8795 0.1532 0.080 Uiso 1 1 calc R
C60 C 0.7065(7) 0.1036(9) 0.4171(5) 0.052(4) Uani 1 1 d .
C14 C 0.9784(8) 0.8642(14) -0.0556(6) 0.071(5) Uani 1 1 d .
H14 H 1.0129 0.8627 -0.0593 0.086 Uiso 1 1 calc R
C15 C 0.9689(6) 0.8731(11) -0.0083(5) 0.046(4) Uani 1 1 d .
C58 C 0.6989(11) 0.0895(15) 0.4981(6) 0.095(8) Uani 1 1 d .
H58 H 0.7143 0.0887 0.5310 0.114 Uiso 1 1 calc R
C69 C 0.6335(6) 0.4285(10) 0.1042(5) 0.042(3) Uiso 1 1 d .
H69 H 0.6664 0.4600 0.1104 0.051 Uiso 1 1 calc R
C68 C 0.5897(6) 0.4822(11) 0.0891(5) 0.042(3) Uiso 1 1 d .
H68 H 0.5918 0.5512 0.0872 0.050 Uiso 1 1 calc R

loop_
_atom_site_aniso_label
_atom_site_aniso_U_11
_atom_site_aniso_U_22
_atom_site_aniso_U_33
_atom_site_aniso_U_23
_atom_site_aniso_U_13
_atom_site_aniso_U_12
Ru4 0.0421(6) 0.0272(6) 0.0136(4) 0.0025(4) -0.0027(4) -0.0085(5)
Ru2 0.0317(6) 0.0469(7) 0.0163(5) -0.0041(5) 0.0016(4) -0.0022(5)
Ru3 0.0387(6) 0.0257(5) 0.0160(5) -0.0012(4) 0.0033(4) 0.0012(5)
Ru1 0.0603(8) 0.0708(9) 0.0240(6) -0.0053(6) 0.0215(5) -0.0218(7)
Cl1 0.047(2) 0.037(2) 0.053(2) 0.0071(17) 0.0071(17) -0.0039(17)
Cl2 0.047(2) 0.049(2) 0.056(2) -0.0011(19) 0.0117(18) -0.0021(19)
O6 0.037(5) 0.024(5) 0.021(4) 0.001(4) 0.009(4) -0.003(4)
O2 0.039(6) 0.062(7) 0.031(5) 0.004(5) 0.009(4) 0.003(5)
O7 0.042(5) 0.032(5) 0.008(4) 0.001(3) 0.001(3) -0.005(4)
O8 0.046(6) 0.018(5) 0.021(4) -0.002(3) 0.005(4) -0.001(4)
O5 0.049(5) 0.019(4) 0.010(4) -0.001(3) 0.008(4) 0.002(4)
O9 0.062(7) 0.051(7) 0.048(6) 0.003(5) -0.001(5) -0.025(6)
O3 0.051(6) 0.076(8) 0.028(5) -0.004(5) 0.015(5) -0.018(6)
O1 0.041(5) 0.053(6) 0.013(4) -0.001(4) 0.006(4) -0.005(5)
N7 0.030(6) 0.064(8) 0.010(5) -0.001(5) 0.004(4) -0.007(6)
O4 0.047(6) 0.072(8) 0.029(5) -0.002(5) 0.008(4) -0.010(6)
N15 0.058(8) 0.031(6) 0.019(5) -0.006(5) 0.012(5) -0.018(6)
N5 0.023(5) 0.046(7) 0.015(5) -0.001(5) 0.008(4) -0.002(5)
N14 0.049(7) 0.020(6) 0.035(6) -0.008(5) 0.003(5) 0.004(5)
C51 0.058(9) 0.027(7) 0.010(5) -0.004(5) 0.007(6) 0.025(7)
N11 0.039(6) 0.038(7) 0.009(4) 0.007(4) 0.006(4) 0.002(5)
N19 0.033(6) 0.037(6) 0.011(4) -0.002(4) 0.007(4) -0.007(5)
N20 0.041(6) 0.035(6) 0.018(5) -0.012(5) -0.004(4) -0.003(5)
N12 0.030(6) 0.042(7) 0.017(5) 0.001(5) 0.001(4) 0.014(5)
N16 0.039(7) 0.066(9) 0.037(7) 0.010(6) -0.008(5) -0.021(7)
C44 0.036(8) 0.057(11) 0.035(8) -0.012(7) 0.006(6) -0.022(8)
C79 0.051(9) 0.037(8) 0.026(7) 0.006(6) -0.009(6) -0.003(7)
N4 0.058(8) 0.066(9) 0.033(6) 0.003(6) 0.025(6) -0.008(7)
C11 0.096(13) 0.035(9) 0.041(9) -0.001(7) 0.029(9) -0.020(9)
C6 0.103(18) 0.13(2) 0.016(8) 0.015(10) 0.009(10) -0.016(17)
N1 0.084(11) 0.091(12) 0.022(6) 0.005(7) -0.009(7) -0.034(10)
N18 0.039(6) 0.035(6) 0.019(5) 0.002(5) 0.003(5) 0.000(5)
C90 0.041(8) 0.038(8) 0.028(7) 0.004(6) 0.005(6) -0.008(6)
C34 0.017(7) 0.066(10) 0.019(6) -0.008(6) 0.001(5) -0.005(7)
C50 0.038(8) 0.033(7) 0.007(5) -0.005(5) 0.003(5) 0.002(6)
N6 0.059(8) 0.037(7) 0.021(5) -0.004(5) 0.004(5) 0.003(6)
C55 0.030(7) 0.024(7) 0.027(6) -0.004(5) 0.005(5) -0.001(6)
C33 0.026(8) 0.095(13) 0.017(6) -0.004(7) 0.000(5) 0.008(8)
C25 0.033(7) 0.044(8) 0.007(5) 0.006(5) 0.005(5) 0.004(6)
O10 0.077(9) 0.124(12) 0.088(10) 0.063(9) 0.008(7) -0.003(9)
C35 0.023(7) 0.077(11) 0.021(6) -0.001(7) 0.000(5) 0.013(7)
C86 0.017(6) 0.029(7) 0.017(5) 0.016(5) 0.007(4) 0.006(5)
C52 0.062(10) 0.051(10) 0.018(6) -0.001(6) 0.008(6) -0.002(8)
N17 0.044(7) 0.017(6) 0.038(6) 0.009(5) 0.001(5) 0.004(5)
C46 0.044(8) 0.030(7) 0.017(6) -0.002(5) 0.015(6) 0.003(6)
C49 0.047(9) 0.039(9) 0.021(6) -0.001(6) 0.006(6) 0.010(7)
C89 0.028(7) 0.044(9) 0.012(6) 0.001(5) 0.002(5) -0.003(6)
C84 0.061(10) 0.052(10) 0.031(8) 0.005(7) 0.005(7) -0.019(8)
N9 0.029(6) 0.052(7) 0.008(4) -0.001(5) 0.002(4) -0.005(5)
N10 0.023(6) 0.058(8) 0.034(6) -0.009(6) 0.014(5) -0.011(5)
N2 0.060(10) 0.107(13) 0.024(7) 0.004(7) 0.018(7) -0.036(10)
C48 0.055(10) 0.054(10) 0.031(7) 0.010(7) 0.018(7) 0.000(8)
N13 0.064(8) 0.022(6) 0.034(6) -0.007(5) 0.004(6) 0.006(6)
C54 0.059(10) 0.042(8) 0.012(6) 0.008(6) 0.003(6) -0.007(7)
N3 0.080(10) 0.057(9) 0.028(6) 0.002(6) 0.013(7) -0.028(8)
C82 0.060(10) 0.046(9) 0.017(6) 0.008(6) -0.008(6) -0.008(7)
O14 0.117(12) 0.141(14) 0.093(11) 0.077(10) 0.021(9) 0.010(11)
C24 0.046(9) 0.032(7) 0.029(7) 0.006(6) 0.022(6) 0.007(6)
C47 0.050(9) 0.052(9) 0.011(6) -0.004(6) 0.012(6) -0.004(7)
C53 0.064(10) 0.024(7) 0.016(6) -0.004(5) -0.004(6) 0.010(7)
C41 0.028(7) 0.037(8) 0.036(7) -0.001(6) 0.007(6) 0.006(6)
C13 0.109(16) 0.055(11) 0.045(10) -0.014(8) 0.025(11) -0.008(11)
C67 0.080(12) 0.051(10) 0.026(7) 0.014(7) 0.026(7) 0.003(8)
C23 0.022(7) 0.058(10) 0.031(7) 0.008(6) 0.003(6) 0.010(6)
C57 0.094(14) 0.078(13) 0.018(7) 0.001(8) 0.013(8) 0.016(11)
C81 0.056(9) 0.024(7) 0.022(6) 0.009(5) 0.004(6) -0.012(6)
C63 0.033(11) 0.065(14) 0.18(3) 0.001(15) -0.001(14) 0.015(10)
C1 0.057(11) 0.15(2) 0.019(7) 0.030(10) 0.001(7) -0.048(13)
C80 0.046(8) 0.019(7) 0.019(6) -0.005(5) -0.004(5) 0.001(6)
O11 0.217(18) 0.088(11) 0.061(8) -0.028(8) 0.050(10) -0.073(12)
C22 0.043(8) 0.039(8) 0.027(7) 0.007(6) 0.009(6) 0.000(6)
C32 0.048(9) 0.046(9) 0.016(6) -0.001(6) 0.013(6) 0.003(7)
C20 0.040(9) 0.104(15) 0.037(8) -0.001(9) 0.008(7) -0.020(9)
C37 0.073(12) 0.036(9) 0.046(9) -0.006(7) 0.008(8) -0.002(8)
C66 0.073(11) 0.019(7) 0.032(7) 0.000(6) 0.019(7) 0.008(7)
C76 0.044(9) 0.043(8) 0.031(7) 0.002(6) 0.011(6) -0.009(7)
C26 0.035(8) 0.044(8) 0.027(6) 0.001(6) 0.015(6) 0.013(7)
C85 0.058(9) 0.031(8) 0.023(6) -0.005(5) 0.005(6) -0.026(7)
C38 0.045(9) 0.074(12) 0.028(7) -0.007(7) 0.013(7) -0.011(9)
C71 0.070(12) 0.049(10) 0.055(10) 0.010(8) -0.008(9) -0.049(9)
C31 0.053(9) 0.061(10) 0.003(5) 0.001(6) 0.005(5) -0.003(8)
C43 0.017(7) 0.060(10) 0.026(7) -0.001(6) 0.002(5) -0.016(6)
C42 0.020(7) 0.070(10) 0.015(6) -0.006(6) 0.003(5) -0.002(7)
C18 0.064(12) 0.091(15) 0.062(11) -0.002(10) 0.025(9) -0.014(11)
C21 0.033(8) 0.051(9) 0.026(7) 0.007(6) 0.008(6) 0.006(7)
C36 0.042(9) 0.063(10) 0.017(6) -0.004(6) 0.003(6) -0.016(8)
O15 0.126(13) 0.163(16) 0.105(12) -0.042(11) 0.057(10) -0.104(12)
C87 0.034(7) 0.036(8) 0.019(6) -0.006(5) 0.009(5) -0.014(6)
C65 0.050(10) 0.049(10) 0.052(9) 0.003(8) 0.016(8) 0.003(8)
C70 0.059(10) 0.037(8) 0.024(7) 0.003(6) 0.003(6) -0.018(8)
O16 0.25(2) 0.084(12) 0.143(17) -0.047(12) -0.014(16) -0.035(14)
C56 0.071(11) 0.043(9) 0.028(7) -0.018(6) 0.007(7) 0.002(8)
C77 0.039(8) 0.048(9) 0.050(9) 0.020(7) 0.012(7) 0.002(7)
C28 0.085(12) 0.064(11) 0.019(7) 0.002(7) 0.023(7) 0.013(9)
C12 0.125(18) 0.052(11) 0.044(10) -0.008(8) 0.028(11) -0.020(11)
C61 0.043(9) 0.018(7) 0.050(8) -0.004(6) -0.015(7) 0.001(6)
C40 0.055(10) 0.057(10) 0.017(6) -0.003(6) 0.008(6) -0.006(8)
C39 0.047(10) 0.090(14) 0.029(8) -0.008(8) -0.005(7) -0.028(10)
C72 0.060(12) 0.082(15) 0.106(16) 0.035(12) -0.034(11) -0.015(11)
O13 0.091(12) 0.32(3) 0.136(15) 0.130(17) 0.059(11) 0.117(16)
C75 0.022(8) 0.054(10) 0.092(13) 0.020(9) -0.025(8) -0.013(8)
C45 0.038(8) 0.039(8) 0.036(7) -0.003(6) 0.026(6) -0.011(6)
C7 0.100(16) 0.089(16) 0.030(9) 0.035(10) -0.007(10) -0.042(13)
C16 0.065(11) 0.041(9) 0.056(9) 0.001(7) 0.038(8) -0.004(8)
C78 0.042(9) 0.052(10) 0.062(10) 0.021(8) -0.017(8) -0.001(8)
C17 0.057(10) 0.064(11) 0.055(10) -0.001(8) 0.034(8) -0.004(9)
C88 0.029(7) 0.024(7) 0.018(6) -0.004(5) -0.002(5) -0.010(5)
O12 0.054(8) 0.056(8) 0.161(14) 0.019(8) 0.000(8) -0.011(7)
C10 0.14(2) 0.12(2) 0.036(10) -0.009(11) 0.056(13) -0.039(18)
C62 0.042(10) 0.047(10) 0.094(14) -0.011(10) -0.003(10) -0.001(8)
C73 0.051(11) 0.106(17) 0.065(12) 0.028(11) -0.003(9) -0.022(11)
C83 0.093(13) 0.043(9) 0.017(6) 0.007(6) 0.007(8) -0.018(9)
C74 0.052(11) 0.051(12) 0.119(16) 0.035(11) -0.018(10) -0.006(9)
C4 0.081(16) 0.15(2) 0.089(16) 0.081(16) -0.039(13) -0.061(16)
C64 0.036(9) 0.057(11) 0.101(14) -0.004(10) 0.015(9) -0.009(8)
C59 0.106(16) 0.056(12) 0.064(12) 0.004(10) -0.043(12) 0.035(11)
C2 0.044(11) 0.21(3) 0.064(12) 0.079(16) -0.010(9) -0.020(15)
C5 0.063(12) 0.116(17) 0.031(8) 0.028(9) -0.016(8) -0.069(12)
C27 0.042(8) 0.058(10) 0.030(7) 0.000(7) 0.015(6) 0.016(7)
C3 0.054(13) 0.20(3) 0.091(16) 0.108(19) -0.007(11) -0.026(17)
C9 0.19(3) 0.082(17) 0.050(12) 0.015(11) -0.003(14) -0.050(18)
C30 0.051(9) 0.069(11) 0.026(7) -0.007(7) 0.003(6) 0.011(8)
C8 0.12(2) 0.13(2) 0.027(9) 0.024(11) -0.041(12) -0.069(19)
C19 0.052(10) 0.085(14) 0.065(11) -0.017(10) 0.018(9) -0.018(10)
C60 0.076(12) 0.011(7) 0.055(9) -0.004(6) -0.012(8) -0.001(7)
C14 0.088(14) 0.086(14) 0.046(10) -0.007(10) 0.029(10) -0.005(11)
C15 0.060(10) 0.043(9) 0.046(9) 0.013(7) 0.036(8) 0.003(8)
C58 0.18(3) 0.074(14) 0.013(8) -0.004(8) -0.004(12) 0.035(15)

loop_
_atom_type_symbol
_atom_type_description
_atom_type_scat_dispersion_real
_atom_type_scat_dispersion_imag
_atom_type_scat_source
C C 0.0033 0.0016 'International Tables Vol C Tables 4.2.6.8 and 6.1.1.4'
H H 0.0000 0.0000 'International Tables Vol C Tables 4.2.6.8 and 6.1.1.4'
N N 0.0061 0.0033 'International Tables Vol C Tables 4.2.6.8 and 6.1.1.4'
O O 0.0106 0.0060 'International Tables Vol C Tables 4.2.6.8 and 6.1.1.4'
Cl Cl 0.1484 0.1585 'International Tables Vol C Tables 4.2.6.8 and 6.1.1.4'
Ru Ru -1.2594 0.8363 'International Tables Vol C Tables 4.2.6.8 and 6.1.1.4'

loop_
_geom_angle_atom_site_label_1
_geom_angle_atom_site_label_2
_geom_angle_atom_site_label_3
_geom_angle
N17 Ru4 N18 79.6(4)
N17 Ru4 N15 95.7(4)
N18 Ru4 N15 84.3(4)
N17 Ru4 N20 94.5(4)
N18 Ru4 N20 170.7(4)
N15 Ru4 N20 103.6(4)
N17 Ru4 N16 174.7(5)
N18 Ru4 N16 97.6(4)
N15 Ru4 N16 79.6(5)
N20 Ru4 N16 88.8(4)
N17 Ru4 O7 89.2(4)
N18 Ru4 O7 95.2(4)
N15 Ru4 O7 174.9(4)
N20 Ru4 O7 77.3(4)
N16 Ru4 O7 95.5(4)
N7 Ru2 N8 81.6(4)
N7 Ru2 N5 97.2(4)
N8 Ru2 N5 178.1(4)
N7 Ru2 N9 93.9(4)
N8 Ru2 N9 88.9(4)
N5 Ru2 N9 92.7(4)
N7 Ru2 N6 92.7(4)
N8 Ru2 N6 99.0(4)
N5 Ru2 N6 79.5(4)
N9 Ru2 N6 170.4(4)
N7 Ru2 O1 169.7(4)
N8 Ru2 O1 90.6(4)
N5 Ru2 O1 90.7(4)
N9 Ru2 O1 79.1(4)
N6 Ru2 O1 95.3(4)
N13 Ru3 N12 94.7(4)
N13 Ru3 N14 78.1(5)
N12 Ru3 N14 100.5(4)
N13 Ru3 N11 100.4(4)
N12 Ru3 N11 79.1(4)
N14 Ru3 N11 178.4(4)
N13 Ru3 N19 171.3(5)
N12 Ru3 N19 91.2(4)
N14 Ru3 N19 94.5(4)
N11 Ru3 N19 87.0(4)
N13 Ru3 O5 96.0(4)
N12 Ru3 O5 166.3(4)
N14 Ru3 O5 90.2(4)
N11 Ru3 O5 90.4(4)
N19 Ru3 O5 79.2(3)
N1 Ru1 N2 78.3(7)
N1 Ru1 N10 85.4(5)
N2 Ru1 N10 101.5(5)
N1 Ru1 N4 174.5(6)
N2 Ru1 N4 96.2(6)
N10 Ru1 N4 95.5(4)
N1 Ru1 N3 101.0(5)
N2 Ru1 N3 87.2(5)
N10 Ru1 N3 170.2(5)
N4 Ru1 N3 78.8(5)
N1 Ru1 O3 94.8(6)
N2 Ru1 O3 173.1(5)
N10 Ru1 O3 77.9(4)
N4 Ru1 O3 90.7(5)
N3 Ru1 O3 94.0(4)
O10 Cl1 O12 114.2(9)
O10 Cl1 O9 113.7(7)
O12 Cl1 O9 113.9(7)
O10 Cl1 O11 103.7(10)
O12 Cl1 O11 101.8(10)
O9 Cl1 O11 108.1(7)
O15 Cl2 O13 110.3(14)
O15 Cl2 O14 115.0(10)
O13 Cl2 O14 108.5(10)
O15 Cl2 O16 108.5(12)
O13 Cl2 O16 101.3(13)
O14 Cl2 O16 112.3(12)
C89 O7 Ru4 119.2(7)
C86 O5 Ru3 114.4(7)
C44 O3 Ru1 117.4(10)
C41 O1 Ru2 117.9(8)
C31 N7 C35 117.5(13)
C31 N7 Ru2 129.2(9)
C35 N7 Ru2 112.8(10)
C70 N15 C66 119.5(12)
C70 N15 Ru4 116.2(10)
C66 N15 Ru4 123.6(9)
C21 N5 C25 117.4(10)
C21 N5 Ru2 127.9(8)
C25 N5 Ru2 114.6(7)
C65 N14 C61 113.7(13)
C65 N14 Ru3 128.1(9)
C61 N14 Ru3 118.2(10)
N12 C51 C52 124.2(13)
N12 C51 C50 114.2(10)
C52 C51 C50 121.6(12)
C46 N11 C50 119.9(11)
C46 N11 Ru3 124.8(9)
C50 N11 Ru3 114.8(8)
C90 N19 C87 107.2(10)
C90 N19 Ru3 137.7(9)
C87 N19 Ru3 114.6(8)
C90 N20 C88 104.7(10)
C90 N20 Ru4 139.2(9)
C88 N20 Ru4 115.5(7)
C51 N12 C55 116.9(11)
C51 N12 Ru3 116.4(9)
C55 N12 Ru3 126.1(8)
C75 N16 C71 122.4(13)
C75 N16 Ru4 124.5(10)
C71 N16 Ru4 113.0(11)
O4 C44 O3 125.3(14)
O4 C44 C43 120.5(13)
O3 C44 C43 114.3(14)
C78 C79 C80 121.6(12)
C20 N4 C16 117.3(13)
C20 N4 Ru1 126.9(10)
C16 N4 Ru1 115.6(10)
N3 C11 C12 118.2(17)
N2 C6 C7 125(2)
N2 C6 C5 118(2)
C7 C6 C5 117(2)
C1 N1 C5 118.1(18)
C1 N1 Ru1 124.3(12)
C5 N1 Ru1 117.6(15)
C81 N18 C85 118.9(10)
C81 N18 Ru4 115.3(8)
C85 N18 Ru4 125.6(8)
N19 C90 N20 112.5(12)
C33 C34 C35 118.7(12)
C49 C50 N11 120.7(12)
C49 C50 C51 125.5(12)
N11 C50 C51 113.9(11)
C30 N6 C26 118.6(12)
C30 N6 Ru2 126.4(10)
C26 N6 Ru2 114.7(7)
C54 C55 N12 121.4(12)
C34 C33 C32 122.7(15)
C24 C25 C26 125.2(11)
C24 C25 N5 119.8(10)
C26 C25 N5 115.0(11)
C34 C35 N7 120.1(13)
C34 C35 C36 125.1(12)
N7 C35 C36 114.7(13)
O6 C86 O5 122.2(9)
O6 C86 C87 124.2(10)
O5 C86 C87 113.5(10)
C53 C52 C51 116.1(14)
C76 N17 C80 116.4(11)
C76 N17 Ru4 129.5(9)
C80 N17 Ru4 114.2(9)
N11 C46 C47 119.6(12)
C50 C49 C48 121.6(13)
O8 C89 O7 125.6(11)
O8 C89 C88 122.6(10)
O7 C89 C88 111.7(11)
C85 C84 C83 117.1(14)
C45 N9 C42 107.4(10)
C45 N9 Ru2 137.8(10)
C42 N9 Ru2 114.3(8)
C40 N8 C36 118.3(12)
C40 N8 Ru2 128.1(10)
C36 N8 Ru2 113.5(9)
C45 N10 C43 106.0(10)
C45 N10 Ru1 139.4(10)
C43 N10 Ru1 114.4(8)
C6 N2 C10 117(2)
C6 N2 Ru1 116.2(18)
C10 N2 Ru1 125.9(14)
C47 C48 C49 116.7(14)
C56 N13 C60 115.6(12)
C56 N13 Ru3 126.0(10)
C60 N13 Ru3 118.3(10)
C55 C54 C53 122.1(13)
C15 N3 C11 125.7(13)
C15 N3 Ru1 113.4(10)
C11 N3 Ru1 120.8(11)
C81 C82 C83 115.6(13)
C25 C24 C23 120.3(11)
C48 C47 C46 121.5(14)
C54 C53 C52 119.3(13)
O2 C41 O1 126.1(12)
O2 C41 C42 120.0(12)
O1 C41 C42 113.9(12)
C14 C13 C12 123.4(18)
C68 C67 C66 119.8(16)
C22 C23 C24 119.9(12)
C56 C57 C58 117.4(16)
N18 C81 C82 122.6(12)
N18 C81 C80 115.8(10)
C82 C81 C80 121.6(12)
C62 C63 C64 116.2(18)
N1 C1 C2 125(2)
N17 C80 C79 118.9(12)
N17 C80 C81 114.7(11)
C79 C80 C81 126.3(11)
C21 C22 C23 116.3(12)
C33 C32 C31 117.3(14)
N4 C20 C19 122.4(14)
C38 C37 C36 119.7(15)
N15 C66 C67 120.2(15)
N17 C76 C77 127.3(13)
N6 C26 C25 115.9(11)
N6 C26 C27 118.7(11)
C25 C26 C27 125.2(12)
N18 C85 C84 123.0(13)
C37 C38 C39 118.8(15)
C72 C71 N16 117.1(18)
C72 C71 C70 126.3(15)
N16 C71 C70 116.3(13)
N7 C31 C32 123.8(14)
C42 C43 N10 106.9(12)
C42 C43 C44 137.6(14)
N10 C43 C44 115.5(12)
C43 C42 N9 107.5(12)
C43 C42 C41 137.9(14)
N9 C42 C41 114.5(10)
C19 C18 C17 118.7(17)
N5 C21 C22 126.2(12)
N8 C36 C37 120.5(13)
N8 C36 C35 116.5(12)
C37 C36 C35 122.9(14)
N19 C87 C88 108.4(10)
N19 C87 C86 116.2(10)
C88 C87 C86 135.3(11)
N14 C65 C64 125.2(15)
N15 C70 C69 119.1(14)
N15 C70 C71 114.9(12)
C69 C70 C71 125.8(14)
N13 C56 C57 125.6(16)
C76 C77 C78 116.2(14)
C29 C28 C27 120.0(14)
C13 C12 C11 117.0(18)
C62 C61 N14 122.6(16)
C62 C61 C60 125.0(14)
N14 C61 C60 112.4(12)
N8 C40 C39 121.7(15)
C38 C39 C40 121.0(16)
C71 C72 C73 119.5(19)
C74 C75 N16 121.5(16)
N9 C45 N10 112.2(12)
C8 C7 C6 117(2)
C17 C16 N4 121.1(15)
C17 C16 C15 128.0(14)
N4 C16 C15 110.9(13)
C79 C78 C77 119.4(13)
C16 C17 C18 120.2(15)
C87 C88 N20 107.1(10)
C87 C88 C89 137.1(11)
N20 C88 C89 115.5(10)
C9 C10 N2 120(3)
C63 C62 C61 123.1(18)
C74 C73 C72 118.6(17)
C84 C83 C82 122.8(12)
C75 C74 C73 120.5(17)
C3 C4 C5 121(2)
C65 C64 C63 119.1(19)
C58 C59 C60 120(2)
C3 C2 C1 117(2)
N1 C5 C4 118(2)
N1 C5 C6 109.2(17)
C4 C5 C6 133(2)
C28 C29 C30 121.9(14)
C28 C27 C26 119.5(14)
C4 C3 C2 120(2)
C10 C9 C8 124(3)
N6 C30 C29 120.8(15)
C7 C8 C9 116(3)
C18 C19 C20 120.0(16)
N13 C60 C59 120.7(18)
N13 C60 C61 113.0(12)
C59 C60 C61 126.3(17)
C13 C14 C15 118.7(18)
N3 C15 C16 121.4(13)
N3 C15 C14 116.6(15)
C16 C15 C14 121.9(15)
C59 C58 C57 120.5(15)
C68 C69 C70 121.4(15)
C69 C68 C67 119.8(15)

loop_
_geom_bond_atom_site_label_1
_geom_bond_atom_site_label_2
_geom_bond_distance
Ru4 N17 2.032(11)
Ru4 N18 2.042(9)
Ru4 N15 2.052(11)
Ru4 N20 2.056(10)
Ru4 N16 2.057(11)
Ru4 O7 2.097(8)
Ru2 N7 2.016(12)
Ru2 N8 2.022(11)
Ru2 N5 2.035(9)
Ru2 N9 2.041(9)
Ru2 N6 2.041(11)
Ru2 O1 2.071(9)
Ru3 N13 2.017(11)
Ru3 N12 2.018(10)
Ru3 N14 2.033(11)
Ru3 N11 2.050(10)
Ru3 N19 2.051(8)
Ru3 O5 2.101(7)
Ru1 N1 1.984(16)
Ru1 N2 2.043(17)
Ru1 N10 2.058(10)
Ru1 N4 2.070(12)
Ru1 N3 2.083(12)
Ru1 O3 2.098(11)
Cl1 O10 1.365(12)
Cl1 O12 1.386(13)
Cl1 O9 1.443(10)
Cl1 O11 1.504(13)
Cl2 O15 1.364(13)
Cl2 O13 1.370(15)
Cl2 O14 1.371(13)
Cl2 O16 1.389(18)
O6 C86 1.211(14)
O2 C41 1.231(16)
O7 C89 1.314(13)
O8 C89 1.220(14)
O5 C86 1.327(13)
O3 C44 1.292(16)
O1 C41 1.280(15)
N7 C31 1.342(17)
N7 C35 1.411(16)
O4 C44 1.216(17)
N15 C70 1.341(17)
N15 C66 1.353(17)
N5 C21 1.322(15)
N5 C25 1.411(14)
N14 C65 1.326(18)
N14 C61 1.380(16)
C51 N12 1.342(16)
C51 C52 1.413(18)
C51 C50 1.488(18)
N11 C46 1.347(16)
N11 C50 1.365(15)
N19 C90 1.322(15)
N19 C87 1.346(15)
N20 C90 1.358(15)
N20 C88 1.393(15)
N12 C55 1.376(16)
N16 C75 1.34(2)
N16 C71 1.398(19)
C44 C43 1.485(19)
C79 C78 1.35(2)
C79 C80 1.406(18)
N4 C20 1.338(17)
N4 C16 1.419(17)
C11 N3 1.346(19)
C11 C12 1.42(2)
C6 N2 1.25(2)
C6 C7 1.45(3)
C6 C5 1.48(3)
N1 C1 1.33(2)
N1 C5 1.39(2)
N18 C81 1.351(16)
N18 C85 1.379(16)
C34 C33 1.35(2)
C34 C35 1.40(2)
C50 C49 1.350(17)
N6 C30 1.345(16)
N6 C26 1.391(17)
C55 C54 1.347(18)
C33 C32 1.369(18)
C25 C24 1.361(17)
C25 C26 1.401(16)
C35 C36 1.43(2)
C86 C87 1.508(16)
C52 C53 1.399(19)
N17 C76 1.339(16)
N17 C80 1.403(14)
C46 C47 1.392(18)
C49 C48 1.390(19)
C89 C88 1.502(16)
C84 C85 1.380(17)
C84 C83 1.38(2)
N9 C45 1.292(15)
N9 C42 1.388(17)
N8 C40 1.351(17)
N8 C36 1.370(18)
N10 C45 1.359(16)
N10 C43 1.386(18)
N2 C10 1.35(3)
C48 C47 1.372(19)
N13 C56 1.357(18)
N13 C60 1.382(19)
C54 C53 1.359(19)
N3 C15 1.319(18)
C82 C81 1.414(16)
C82 C83 1.42(2)
C24 C23 1.398(17)
C41 C42 1.521(18)
C13 C14 1.34(2)
C13 C12 1.38(3)
C67 C68 1.33(2)
C67 C66 1.398(19)
C23 C22 1.394(18)
C57 C56 1.367(19)
C57 C58 1.38(3)
C81 C80 1.429(18)
C63 C62 1.33(3)
C63 C64 1.38(3)
C1 C2 1.41(2)
C22 C21 1.364(18)
C32 C31 1.378(19)
C20 C19 1.40(2)
C37 C38 1.36(2)
C37 C36 1.42(2)
C76 C77 1.342(18)
C26 C27 1.435(17)
C38 C39 1.37(2)
C71 C72 1.38(2)
C71 C70 1.44(2)
C43 C42 1.380(16)
C18 C19 1.35(2)
C18 C17 1.41(2)
C87 C88 1.392(15)
C65 C64 1.37(2)
C70 C69 1.396(19)
C77 C78 1.42(2)
C28 C29 1.33(2)
C28 C27 1.346(19)
C61 C62 1.34(2)
C61 C60 1.48(2)
C40 C39 1.37(2)
C72 C73 1.45(3)
C75 C74 1.33(2)
C7 C8 1.34(3)
C16 C17 1.35(2)
C16 C15 1.44(2)
C10 C9 1.33(3)
C73 C74 1.37(2)
C4 C3 1.37(4)
C4 C5 1.42(3)
C59 C58 1.35(3)
C59 C60 1.42(2)
C2 C3 1.38(3)
C29 C30 1.37(2)
C9 C8 1.37(3)
C14 C15 1.45(2)
C69 C68 1.326(19)

loop_
_platon_squeeze_void_nr
_platon_squeeze_void_average_x
_platon_squeeze_void_average_y
_platon_squeeze_void_average_z
_platon_squeeze_void_volume
_platon_squeeze_void_count_electrons
_platon_squeeze_void_content
1 0.256 0.016 0.104 533 108 ' '
2 0.744 -0.017 0.896 530 112 ' '
3 0.744 0.516 0.396 532 108 ' '
4 0.256 0.483 0.604 531 109 ' '
